data_4301940
loop_
_publ_author_name
'Kristen E. Funck'
'Matthew G. Hilfiger'
'Curtis P. Berlinguette'
'Michael Shatruk'
'Wolfgang Wernsdorfer'
'Kim R. Dunbar'

_publ_contact_author_address
; 
Department of Chemistry
Texas A&M University
PO Box 30012 
College Station 
Texas 77842-3012 
USA
;
_publ_contact_author_email dunbar@mail.chem.tamu.edu
_publ_contact_author_fax (979)8457177
_publ_contact_author_name 'Dunbar, Kim R.'
_publ_contact_author_phone (979)8625235
_publ_section_title
;
Trigonal-Bipyramidal Metal Cyanide Complexes: A Versatile Platform for the
Systematic Assessment of the Magnetic Properties of Prussian Blue Materials
;
_journal_name_full 'Inorganic Chemistry'
_journal_page_first 3438
_journal_page_last 3452
_journal_paper_doi 10.1021/ic801990g
_journal_volume 48
_journal_year 2009
_chemical_formula_sum 'C122 H147 Cl3 Co3 Fe2 Mn1.5 N24 O26.5'
_chemical_formula_weight 2850.89
_chemical_name_systematic
; 
 ? 
;
_space_group_IT_number 2
_symmetry_cell_setting triclinic
_symmetry_space_group_name_Hall '-P 1'
_symmetry_space_group_name_H-M 'P -1'
_atom_sites_solution_hydrogens geom
_atom_sites_solution_primary direct
_atom_sites_solution_secondary difmap
_audit_creation_method SHELXL-97
_cell_angle_alpha 105.07(3)
_cell_angle_beta 107.88(3)
_cell_angle_gamma 91.15(3)
_cell_formula_units_Z 2
_cell_length_a 17.681(4)
_cell_length_b 20.615(4)
_cell_length_c 23.986(5)
_cell_measurement_temperature 173(2)
_cell_volume 7987(4)
_computing_cell_refinement 'SMART V5.625 (Bruker, 2000)'
_computing_data_collection 'SMART V5.625 (Bruker, 2000)'
_computing_data_reduction 'SAINT V6.32 (Bruker, 2001)'
_computing_molecular_graphics 'X-Seed (Barbour, 2001)'
_computing_publication_material 'SHELXL-97 (Sheldrick, 1997)'
_computing_structure_refinement 'SHELXL-97 (Sheldrick, 1997)'
_computing_structure_solution 'SHELXS-97 (Sheldrick, 1990)'
_diffrn_ambient_temperature 173(2)
_diffrn_measured_fraction_theta_full 0.916
_diffrn_measured_fraction_theta_max 0.916
_diffrn_measurement_device_type 'Bruker SMART CCD area-dectector'
_diffrn_measurement_method 'profile data from \w scans'
_diffrn_radiation_monochromator graphite
_diffrn_radiation_source 'fine-focus sealed tube'
_diffrn_radiation_type MoK\a
_diffrn_radiation_wavelength 0.71073
_diffrn_reflns_av_R_equivalents 0.1125
_diffrn_reflns_av_sigmaI/netI 0.2609
_diffrn_reflns_limit_h_max 22
_diffrn_reflns_limit_h_min -22
_diffrn_reflns_limit_k_max 26
_diffrn_reflns_limit_k_min -24
_diffrn_reflns_limit_l_max 27
_diffrn_reflns_limit_l_min -30
_diffrn_reflns_number 65813
_diffrn_reflns_theta_full 27.55
_diffrn_reflns_theta_max 27.55
_diffrn_reflns_theta_min 1.03
_exptl_absorpt_coefficient_mu 0.711
_exptl_absorpt_correction_T_max 0.9453
_exptl_absorpt_correction_T_min 0.9388
_exptl_absorpt_correction_type multi-scan
_exptl_absorpt_process_details 'SADABS v2.03 (Bruker, 2003)'
_exptl_crystal_colour dark-blue
_exptl_crystal_density_diffrn 1.185
_exptl_crystal_density_method 'not measured'
_exptl_crystal_description block
_exptl_crystal_F_000 2961
_exptl_crystal_size_max 0.09
_exptl_crystal_size_mid 0.09
_exptl_crystal_size_min 0.08
_refine_diff_density_max 1.849
_refine_diff_density_min -1.008
_refine_diff_density_rms 0.215
_refine_ls_extinction_coef 0.0143(9)
_refine_ls_extinction_expression Fc^*^=kFc[1+0.001xFc^2^\l^3^/sin(2\q)]^-1/4^
_refine_ls_extinction_method SHELXL
_refine_ls_goodness_of_fit_ref 1.075
_refine_ls_hydrogen_treatment mixed
_refine_ls_matrix_type full
_refine_ls_number_parameters 1639
_refine_ls_number_reflns 33789
_refine_ls_number_restraints 37
_refine_ls_restrained_S_all 1.076
_refine_ls_R_factor_all 0.2793
_refine_ls_R_factor_gt 0.1311
_refine_ls_shift/su_max 0.026
_refine_ls_shift/su_mean 0.001
_refine_ls_structure_factor_coef Fsqd
_refine_ls_weighting_details 'calc w=1/[\s^2^(Fo^2^)+(0.2000P)^2^+0.0000P] where P=(Fo^2^+2Fc^2^)/3'
_refine_ls_weighting_scheme calc
_refine_ls_wR_factor_gt 0.3375
_refine_ls_wR_factor_ref 0.4204
_reflns_number_gt 12223
_reflns_number_total 33789
_reflns_threshold_expression >2sigma(I)
_cod_data_source_file ic801990g_si_003.cif
_cod_data_source_block d:\mydocu~1\science\curren~1\tbpfor~1\struct~1\typeb
_cod_original_cell_volume 7987(3)
_cod_original_formula_sum 'C122 H147 Cl3 Co3 Fe2 Mn1.50 N24 O26.50'
_cod_database_code 4301940

loop_
_symmetry_equiv_pos_as_xyz
'x, y, z'
'-x, -y, -z'

loop_
_atom_site_label
_atom_site_type_symbol
_atom_site_fract_x
_atom_site_fract_y
_atom_site_fract_z
_atom_site_U_iso_or_equiv
_atom_site_adp_type
_atom_site_occupancy
_atom_site_symmetry_multiplicity
_atom_site_calc_flag
_atom_site_refinement_flags
_atom_site_disorder_assembly
_atom_site_disorder_group
Co1 Co 0.06315(8) 0.21346(7) 0.29710(6) 0.0408(4) Uani 1 1 d . . .
Co2 Co -0.32202(8) 0.19047(7) 0.23554(6) 0.0400(4) Uani 1 1 d . . .
Co3 Co -0.15376(8) 0.38882(7) 0.12817(6) 0.0412(4) Uani 1 1 d . . .
Fe1 Fe -0.11704(8) 0.38477(7) 0.33859(6) 0.0351(4) Uani 1 1 d . . .
Fe2 Fe -0.15693(8) 0.14632(7) 0.10317(6) 0.0376(4) Uani 1 1 d . B .
Mn1 Mn 0.07289(14) 0.60700(10) 0.43872(8) 0.0706(6) Uani 1 1 d . . .
Mn2 Mn 0.0000 0.0000 0.0000 0.0473(6) Uani 1 2 d S . .
Cl1 Cl 0.36867(19) 0.1909(2) 0.23353(15) 0.0784(11) Uani 1 1 d D . .
O1 O 0.4129(5) 0.2549(5) 0.2417(4) 0.083(3) Uani 1 1 d D . .
O2 O 0.3422(6) 0.1943(5) 0.2850(4) 0.093(3) Uani 1 1 d D . .
O3 O 0.2990(5) 0.1778(6) 0.1805(4) 0.096(3) Uani 1 1 d D . .
O4 O 0.4194(5) 0.1386(5) 0.2284(4) 0.090(3) Uani 1 1 d D . .
Cl2 Cl 0.2911(2) 0.4802(2) 0.03444(17) 0.0827(11) Uani 1 1 d . . .
O5 O 0.3339(7) 0.5460(7) 0.0365(5) 0.119(4) Uani 1 1 d . . .
O6 O 0.2914(6) 0.4853(5) 0.0966(4) 0.089(3) Uani 1 1 d . . .
O7 O 0.2089(5) 0.4746(5) -0.0065(4) 0.075(3) Uani 1 1 d . . .
O8 O 0.3327(7) 0.4258(7) 0.0144(5) 0.122(4) Uani 1 1 d . . .
Cl3 Cl 0.3756(8) 0.5542(7) 0.4373(6) 0.118(5) Uiso 0.373(6) 1 d PD A 1
O9 O 0.3203(13) 0.5259(12) 0.4626(11) 0.091(8) Uiso 0.373(6) 1 d PD A 1
O10 O 0.359(3) 0.534(2) 0.3747(10) 0.31(3) Uiso 0.373(6) 1 d PD A 1
O11 O 0.4486(15) 0.5305(18) 0.4658(16) 0.167(15) Uiso 0.373(6) 1 d PD A 1
O12 O 0.386(2) 0.6256(11) 0.4521(18) 0.173(16) Uiso 0.373(6) 1 d PD A 1
Cl4 Cl -0.2022(4) -0.1106(4) 0.4730(3) 0.102(2) Uiso 0.627(6) 1 d PD A 2
O13 O -0.2120(12) -0.1282(10) 0.5253(8) 0.137(7) Uiso 0.627(6) 1 d PD A 2
O14 O -0.1671(13) -0.0481(9) 0.4799(10) 0.157(9) Uiso 0.627(6) 1 d PD A 2
O15 O -0.1402(17) -0.1522(16) 0.4620(16) 0.30(2) Uiso 0.627(6) 1 d PD A 2
O16 O -0.2663(11) -0.1369(10) 0.4177(8) 0.141(8) Uiso 0.627(6) 1 d PD A 2
O1M O -0.0509(5) 0.0260(4) -0.0861(4) 0.065(2) Uani 1 1 d . B .
O3M O 0.1207(4) 0.0443(4) 0.0086(4) 0.062(2) Uani 1 1 d . B -2
O7M O 0.1633(7) 0.5299(7) 0.4549(5) 0.132(5) Uani 1 1 d . . .
O11M O 0.1927(7) 0.6767(6) 0.4813(5) 0.116(4) Uani 1 1 d . . .
O13M O -0.0070(8) 0.6728(9) 0.4247(5) 0.163(7) Uani 1 1 d . . .
O15M O 0.1010(7) 0.6308(6) 0.3602(6) 0.121(4) Uani 1 1 d . . .
O1S O -0.2534(9) 0.5868(8) 0.3316(7) 0.150(5) Uiso 1 1 d . . .
H1S H -0.2260 0.5956 0.3687 0.180 Uiso 1 1 calc R . .
O2S O -0.1476(5) 0.1251(4) -0.0917(4) 0.072(2) Uiso 1 1 d . . .
H2S H -0.1662 0.1139 -0.0668 0.086 Uiso 1 1 calc R . .
O3S O -0.2443(7) -0.1373(7) 0.0729(6) 0.124(4) Uiso 1 1 d . . .
H3S H -0.2603 -0.1181 0.0451 0.149 Uiso 1 1 calc R . .
C4S C 0.4780(16) 0.0051(14) 0.2601(12) 0.076(8) Uiso 0.50 1 d PD . .
H4S1 H 0.5359 0.0169 0.2736 0.113 Uiso 0.50 1 calc PR . .
H4S2 H 0.4510 0.0374 0.2392 0.113 Uiso 0.50 1 calc PR . .
H4S3 H 0.4640 -0.0406 0.2321 0.113 Uiso 0.50 1 calc PR . .
O5S O -0.3551(9) 0.1935(8) -0.1191(7) 0.148(5) Uiso 1 1 d . . .
H5S H -0.3174 0.2229 -0.0956 0.177 Uiso 1 1 calc R . .
O6S O -0.3897(16) 0.4335(13) 0.3957(12) 0.124(8) Uiso 0.50 1 d PD . .
H6S H -0.3730 0.4583 0.4318 0.149 Uiso 0.50 1 calc PR . .
O7S O 0.1993(13) -0.1573(12) 0.4302(11) 0.106(7) Uiso 0.50 1 d P . .
H7S H 0.2310 -0.1413 0.4161 0.127 Uiso 0.50 1 calc PR . .
O8S O -0.5375(16) 0.6222(14) 0.1275(11) 0.128(8) Uiso 0.50 1 d PD C 4
H8S H -0.5591 0.5907 0.1356 0.154 Uiso 0.50 1 calc PR C 4
O9S O -0.1879(18) 0.7086(14) 0.0269(14) 0.146(10) Uiso 0.50 1 d P . .
H9S H -0.2218 0.7213 -0.0002 0.175 Uiso 0.50 1 calc PR . .
O10S O 0.0060(14) 0.8231(12) 0.2275(10) 0.111(7) Uiso 0.50 1 d PD . .
H10S H 0.0386 0.8059 0.2518 0.133 Uiso 0.50 1 calc PR . .
C11S C 0.3364(11) 0.1358(9) 0.4051(8) 0.115(6) Uiso 1 1 d . . .
H11A H 0.3665 0.1758 0.4373 0.172 Uiso 1 1 calc R . .
H11B H 0.3318 0.0989 0.4230 0.172 Uiso 1 1 calc R . .
H11C H 0.2829 0.1464 0.3848 0.172 Uiso 1 1 calc R . .
O13S O -0.4989(11) 0.7605(10) 0.1381(9) 0.084(6) Uiso 0.50 1 d PD D 3
N1 N -0.2529(6) 0.4635(5) 0.3671(4) 0.058(3) Uani 1 1 d . . .
N2 N -0.2662(6) 0.1378(5) -0.0284(4) 0.059(3) Uani 1 1 d . . .
N3 N -0.1632(5) 0.3922(4) 0.2056(4) 0.040(2) Uani 1 1 d . . .
N4 N -0.1300(5) 0.2990(5) 0.1178(4) 0.041(2) Uani 1 1 d . . .
N5 N -0.0112(5) 0.5208(5) 0.3819(4) 0.048(2) Uani 1 1 d . . .
N6 N -0.0262(6) 0.0965(4) 0.0474(4) 0.050(2) Uani 1 1 d . B .
N7 N 0.0112(4) 0.2930(4) 0.3128(4) 0.037(2) Uani 1 1 d . . .
N8 N -0.0272(5) 0.1714(4) 0.2289(4) 0.042(2) Uani 1 1 d . B .
N9 N -0.2062(6) -0.0059(5) 0.0828(4) 0.055(3) Uani 1 1 d . B .
N10 N -0.2347(5) 0.2547(4) 0.2893(4) 0.039(2) Uani 1 1 d . . .
N11 N -0.2782(5) 0.1818(4) 0.1709(4) 0.043(2) Uani 1 1 d . B .
N13 N 0.1117(5) 0.2507(4) 0.2478(4) 0.047(2) Uani 1 1 d . . .
N14 N 0.1597(5) 0.2605(4) 0.3650(4) 0.047(2) Uani 1 1 d . . .
N15 N 0.1156(5) 0.1294(5) 0.2858(4) 0.049(2) Uani 1 1 d . . .
N16 N 0.0210(5) 0.1732(4) 0.3472(4) 0.046(2) Uani 1 1 d . . .
N17 N -0.2655(5) 0.1168(4) 0.2618(4) 0.044(2) Uani 1 1 d . . .
N18 N -0.3643(5) 0.1917(5) 0.3021(4) 0.049(2) Uani 1 1 d . . .
N19 N -0.4141(6) 0.1289(5) 0.1769(4) 0.051(2) Uani 1 1 d . . .
N20 N -0.3853(5) 0.2595(5) 0.2095(4) 0.042(2) Uani 1 1 d . . .
N21 N -0.2681(5) 0.3615(4) 0.0900(4) 0.040(2) Uani 1 1 d . . .
N22 N -0.1871(5) 0.4804(4) 0.1356(4) 0.043(2) Uani 1 1 d . . .
N23 N -0.1373(5) 0.3871(4) 0.0514(4) 0.046(2) Uani 1 1 d . . .
N24 N -0.0379(5) 0.4201(4) 0.1645(4) 0.044(2) Uani 1 1 d . . .
N109 N -0.0643(6) 0.3802(5) 0.4716(4) 0.055(3) Uani 1 1 d . . .
C1 C -0.2016(6) 0.4328(5) 0.3554(4) 0.041(3) Uani 1 1 d . . .
C2 C -0.2291(6) 0.1400(6) 0.0202(5) 0.046(3) Uani 1 1 d . . .
C3 C -0.1491(6) 0.3916(5) 0.2559(5) 0.039(2) Uani 1 1 d . . .
C4 C -0.1338(6) 0.2399(7) 0.1128(4) 0.041(3) Uani 1 1 d . . .
C5 C -0.0512(6) 0.4695(6) 0.3653(4) 0.039(2) Uani 1 1 d . E .
C6 C -0.0756(6) 0.1180(5) 0.0684(5) 0.039(2) Uani 1 1 d . . .
C7 C -0.0343(6) 0.3304(6) 0.3224(4) 0.039(2) Uani 1 1 d . . .
C8 C -0.0804(6) 0.1582(5) 0.1810(5) 0.037(2) Uani 1 1 d . . .
C9 C -0.1883(6) 0.0516(7) 0.0917(5) 0.045(3) Uani 1 1 d . . .
C10 C -0.1860(5) 0.3036(6) 0.3110(4) 0.035(2) Uani 1 1 d . . .
C11 C -0.2362(6) 0.1700(6) 0.1421(5) 0.045(3) Uani 1 1 d . . .
C13 C 0.0886(8) 0.2624(7) 0.0880(6) 0.070(4) Uani 1 1 d . . .
H13A H 0.0848 0.3060 0.0785 0.105 Uiso 1 1 calc R . .
H13B H 0.0349 0.2386 0.0751 0.105 Uiso 1 1 calc R . .
H13C H 0.1210 0.2351 0.0662 0.105 Uiso 1 1 calc R . .
C14 C 0.2517(8) 0.3328(8) 0.1538(7) 0.092(5) Uani 1 1 d . . .
H14A H 0.2565 0.2940 0.1219 0.137 Uiso 1 1 calc R . .
H14B H 0.3050 0.3527 0.1818 0.137 Uiso 1 1 calc R . .
H14C H 0.2246 0.3667 0.1352 0.137 Uiso 1 1 calc R . .
C15 C 0.3857(9) 0.3739(9) 0.4924(7) 0.113(6) Uani 1 1 d . . .
H15A H 0.3791 0.3976 0.5314 0.169 Uiso 1 1 calc R . .
H15B H 0.4037 0.4068 0.4748 0.169 Uiso 1 1 calc R . .
H15C H 0.4255 0.3419 0.4990 0.169 Uiso 1 1 calc R . .
C16 C 0.2719(9) 0.2987(9) 0.5322(6) 0.102(6) Uani 1 1 d . . .
H16A H 0.3231 0.2807 0.5461 0.153 Uiso 1 1 calc R . .
H16B H 0.2293 0.2706 0.5359 0.153 Uiso 1 1 calc R . .
H16C H 0.2750 0.3451 0.5573 0.153 Uiso 1 1 calc R . .
C17 C 0.2476(8) 0.0301(7) 0.2069(7) 0.087(5) Uani 1 1 d . . .
H17A H 0.3031 0.0318 0.2326 0.131 Uiso 1 1 calc R . .
H17B H 0.2445 0.0617 0.1822 0.131 Uiso 1 1 calc R . .
H17C H 0.2291 -0.0158 0.1800 0.131 Uiso 1 1 calc R . .
C18 C 0.2184(10) -0.0627(8) 0.2778(9) 0.116(6) Uani 1 1 d . . .
H18A H 0.2445 -0.0723 0.2464 0.175 Uiso 1 1 calc R . .
H18B H 0.1760 -0.0991 0.2683 0.175 Uiso 1 1 calc R . .
H18C H 0.2579 -0.0597 0.3176 0.175 Uiso 1 1 calc R . .
C19 C -0.0541(10) 0.0666(8) 0.4597(8) 0.103(6) Uani 1 1 d . . .
H19A H -0.1112 0.0696 0.4533 0.155 Uiso 1 1 calc R . .
H19B H -0.0235 0.0893 0.5024 0.155 Uiso 1 1 calc R . .
H19C H -0.0443 0.0190 0.4500 0.155 Uiso 1 1 calc R . .
C20 C -0.1133(7) 0.1960(6) 0.4441(6) 0.062(3) Uani 1 1 d . . .
H20A H -0.1202 0.2408 0.4377 0.093 Uiso 1 1 calc R . .
H20B H -0.0907 0.2006 0.4879 0.093 Uiso 1 1 calc R . .
H20C H -0.1653 0.1686 0.4277 0.093 Uiso 1 1 calc R . .
C21 C -0.1216(8) -0.0113(7) 0.2334(6) 0.069(4) Uani 1 1 d . . .
H21A H -0.0744 -0.0151 0.2665 0.104 Uiso 1 1 calc R . .
H21B H -0.1057 0.0140 0.2087 0.104 Uiso 1 1 calc R . .
H21C H -0.1462 -0.0566 0.2077 0.104 Uiso 1 1 calc R . .
C22 C -0.1824(11) -0.0600(8) 0.3208(9) 0.117(6) Uani 1 1 d . . .
H22A H -0.2062 -0.0994 0.2857 0.175 Uiso 1 1 calc R . .
H22B H -0.2013 -0.0630 0.3545 0.175 Uiso 1 1 calc R . .
H22C H -0.1240 -0.0588 0.3337 0.175 Uiso 1 1 calc R . .
C23 C -0.4370(11) 0.1750(10) 0.4563(9) 0.128(7) Uani 1 1 d . . .
H23A H -0.4723 0.2096 0.4644 0.191 Uiso 1 1 calc R . .
H23B H -0.3883 0.1829 0.4916 0.191 Uiso 1 1 calc R . .
H23C H -0.4644 0.1302 0.4487 0.191 Uiso 1 1 calc R . .
C24 C -0.4888(7) 0.2819(7) 0.3928(6) 0.071(4) Uani 1 1 d . . .
H24A H -0.5417 0.2594 0.3857 0.107 Uiso 1 1 calc R . .
H24B H -0.4945 0.3156 0.3700 0.107 Uiso 1 1 calc R . .
H24C H -0.4640 0.3042 0.4365 0.107 Uiso 1 1 calc R . .
C25 C -0.4964(11) -0.0545(9) 0.0905(12) 0.177(12) Uani 1 1 d . . .
H25A H -0.4450 -0.0666 0.0854 0.265 Uiso 1 1 calc R . .
H25B H -0.5391 -0.0715 0.0512 0.265 Uiso 1 1 calc R . .
H25C H -0.5070 -0.0748 0.1204 0.265 Uiso 1 1 calc R . .
C26 C -0.6240(8) 0.0154(9) 0.0300(8) 0.129(7) Uani 1 1 d . . .
H26A H -0.6445 0.0406 0.0000 0.193 Uiso 1 1 calc R . .
H26B H -0.6664 0.0050 0.0458 0.193 Uiso 1 1 calc R . .
H26C H -0.6063 -0.0267 0.0106 0.193 Uiso 1 1 calc R . .
C27 C -0.5553(7) 0.3973(7) 0.1446(7) 0.078(4) Uani 1 1 d . . .
H27A H -0.5303 0.4296 0.1302 0.117 Uiso 1 1 calc R . .
H27B H -0.5697 0.4216 0.1802 0.117 Uiso 1 1 calc R . .
H27C H -0.6036 0.3729 0.1120 0.117 Uiso 1 1 calc R . .
C28 C -0.3897(8) 0.4483(7) 0.2261(6) 0.077(4) Uani 1 1 d . . .
H28A H -0.3558 0.4581 0.2031 0.115 Uiso 1 1 calc R . .
H28B H -0.3588 0.4607 0.2697 0.115 Uiso 1 1 calc R . .
H28C H -0.4357 0.4745 0.2197 0.115 Uiso 1 1 calc R . .
C29 C -0.4286(6) 0.2128(6) 0.0116(5) 0.053(3) Uani 1 1 d . . .
H29A H -0.4577 0.2023 0.0375 0.080 Uiso 1 1 calc R . .
H29B H -0.3864 0.1829 0.0103 0.080 Uiso 1 1 calc R . .
H29C H -0.4657 0.2061 -0.0298 0.080 Uiso 1 1 calc R . .
C30 C -0.5251(7) 0.3285(7) -0.0025(6) 0.072(4) Uani 1 1 d . . .
H30A H -0.5512 0.2974 0.0124 0.109 Uiso 1 1 calc R . .
H30B H -0.5321 0.3083 -0.0457 0.109 Uiso 1 1 calc R . .
H30C H -0.5492 0.3711 0.0025 0.109 Uiso 1 1 calc R . .
C31 C -0.2939(9) 0.6689(7) 0.1457(8) 0.094(5) Uani 1 1 d . . .
H31A H -0.2630 0.7016 0.1843 0.141 Uiso 1 1 calc R . .
H31B H -0.3491 0.6612 0.1449 0.141 Uiso 1 1 calc R . .
H31C H -0.2935 0.6867 0.1116 0.141 Uiso 1 1 calc R . .
C32 C -0.1153(10) 0.6638(7) 0.1840(7) 0.095(5) Uani 1 1 d . . .
H32A H -0.1163 0.6888 0.2245 0.142 Uiso 1 1 calc R . .
H32B H -0.1296 0.6926 0.1564 0.142 Uiso 1 1 calc R . .
H32C H -0.0616 0.6507 0.1870 0.142 Uiso 1 1 calc R . .
C33 C -0.2327(9) 0.3446(8) -0.1189(6) 0.085(5) Uani 1 1 d . . .
H33A H -0.2374 0.3815 -0.1380 0.127 Uiso 1 1 calc R . .
H33B H -0.2838 0.3335 -0.1136 0.127 Uiso 1 1 calc R . .
H33C H -0.2188 0.3047 -0.1449 0.127 Uiso 1 1 calc R . .
C34 C -0.0589(10) 0.3843(7) -0.1057(6) 0.088(5) Uani 1 1 d . . .
H34A H -0.0491 0.3382 -0.1238 0.132 Uiso 1 1 calc R . .
H34B H -0.0090 0.4145 -0.0911 0.132 Uiso 1 1 calc R . .
H34C H -0.0992 0.3996 -0.1365 0.132 Uiso 1 1 calc R . .
C35 C 0.2117(8) 0.4985(8) 0.2184(8) 0.095(5) Uani 1 1 d . . .
H35A H 0.2295 0.4920 0.1826 0.142 Uiso 1 1 calc R . .
H35B H 0.2459 0.4767 0.2471 0.142 Uiso 1 1 calc R . .
H35C H 0.2152 0.5470 0.2382 0.142 Uiso 1 1 calc R . .
C36 C 0.1371(7) 0.4701(7) 0.3076(6) 0.074(4) Uani 1 1 d . . .
H36A H 0.1904 0.4552 0.3125 0.111 Uiso 1 1 calc R . .
H36B H 0.1087 0.4456 0.3265 0.111 Uiso 1 1 calc R . .
H36C H 0.1421 0.5187 0.3274 0.111 Uiso 1 1 calc R . .
C37 C 0.0829(7) 0.2448(6) 0.1872(5) 0.053(3) Uani 1 1 d . . .
H37 H 0.0318 0.2206 0.1640 0.063 Uiso 1 1 calc R . .
C38 C 0.1279(7) 0.2744(6) 0.1570(6) 0.061(3) Uani 1 1 d . . .
C39 C 0.2022(7) 0.3092(7) 0.1899(7) 0.066(4) Uani 1 1 d . . .
C40 C 0.2302(7) 0.3204(6) 0.2536(7) 0.066(4) Uani 1 1 d . . .
C41 C 0.3057(7) 0.3573(8) 0.2971(8) 0.083(5) Uani 1 1 d . . .
H41 H 0.3400 0.3780 0.2815 0.099 Uiso 1 1 calc R . .
C42 C 0.3302(7) 0.3641(7) 0.3572(8) 0.081(5) Uani 1 1 d . . .
H42 H 0.3786 0.3916 0.3821 0.097 Uiso 1 1 calc R . .
C43 C 0.2844(7) 0.3305(6) 0.3860(6) 0.065(4) Uani 1 1 d . . .
C44 C 0.3039(7) 0.3346(7) 0.4475(6) 0.065(4) Uani 1 1 d . . .
C45 C 0.2542(8) 0.2982(7) 0.4668(6) 0.065(4) Uani 1 1 d . . .
C46 C 0.1805(7) 0.2640(7) 0.4230(6) 0.067(4) Uani 1 1 d . . .
H46 H 0.1446 0.2425 0.4368 0.080 Uiso 1 1 calc R . .
C47 C 0.2093(6) 0.2934(6) 0.3463(6) 0.055(3) Uani 1 1 d . . .
C48 C 0.1836(7) 0.2885(6) 0.2805(6) 0.060(3) Uani 1 1 d . . .
C49 C 0.1624(6) 0.1098(6) 0.2511(5) 0.052(3) Uani 1 1 d . . .
H49 H 0.1727 0.1388 0.2287 0.063 Uiso 1 1 calc R . .
C50 C 0.1966(7) 0.0491(7) 0.2460(7) 0.067(4) Uani 1 1 d . . .
C51 C 0.1801(8) 0.0083(8) 0.2800(8) 0.087(5) Uani 1 1 d . . .
C52 C 0.1275(8) 0.0255(7) 0.3160(7) 0.073(4) Uani 1 1 d . . .
C53 C 0.1032(9) -0.0124(8) 0.3524(7) 0.084(5) Uani 1 1 d . . .
H53 H 0.1221 -0.0552 0.3524 0.101 Uiso 1 1 calc R . .
C54 C 0.0561(9) 0.0097(7) 0.3858(7) 0.079(4) Uani 1 1 d . . .
H54 H 0.0434 -0.0169 0.4093 0.094 Uiso 1 1 calc R . .
C55 C 0.0231(7) 0.0755(7) 0.3864(6) 0.061(3) Uani 1 1 d . . .
C56 C -0.0276(8) 0.1013(6) 0.4177(6) 0.064(3) Uani 1 1 d . . .
C57 C -0.0576(7) 0.1620(6) 0.4120(5) 0.054(3) Uani 1 1 d . . .
C58 C -0.0315(6) 0.1964(5) 0.3762(5) 0.045(3) Uani 1 1 d . . .
H58 H -0.0520 0.2379 0.3724 0.054 Uiso 1 1 calc R . .
C59 C 0.0449(7) 0.1123(6) 0.3510(5) 0.051(3) Uani 1 1 d . . .
C60 C 0.0969(7) 0.0883(6) 0.3167(6) 0.054(3) Uani 1 1 d . . .
C61 C -0.2104(6) 0.0802(6) 0.2408(5) 0.050(3) Uani 1 1 d . . .
H61 H -0.1916 0.0932 0.2118 0.060 Uiso 1 1 calc R . .
C62 C -0.1815(7) 0.0255(5) 0.2603(5) 0.049(3) Uani 1 1 d . . .
C63 C -0.2073(8) 0.0061(6) 0.3024(6) 0.063(3) Uani 1 1 d . . .
C64 C -0.2601(8) 0.0447(7) 0.3283(6) 0.070(4) Uani 1 1 d . . .
C65 C -0.2870(9) 0.0335(8) 0.3779(7) 0.084(4) Uani 1 1 d . . .
H65 H -0.2713 -0.0036 0.3938 0.101 Uiso 1 1 calc R . .
C66 C -0.3356(10) 0.0776(8) 0.4010(7) 0.090(5) Uani 1 1 d . . .
H66 H -0.3505 0.0707 0.4341 0.108 Uiso 1 1 calc R . .
C67 C -0.3649(8) 0.1342(7) 0.3772(6) 0.065(4) Uani 1 1 d . . .
C68 C -0.4143(8) 0.1783(8) 0.3989(6) 0.077(4) Uani 1 1 d . . .
C69 C -0.4383(7) 0.2313(7) 0.3722(6) 0.061(3) Uani 1 1 d . . .
C70 C -0.4114(6) 0.2355(6) 0.3243(5) 0.052(3) Uani 1 1 d . . .
H70 H -0.4269 0.2710 0.3061 0.062 Uiso 1 1 calc R . .
C71 C -0.3412(7) 0.1429(6) 0.3289(5) 0.053(3) Uani 1 1 d . . .
C72 C -0.2876(7) 0.0992(6) 0.3059(5) 0.051(3) Uani 1 1 d . . .
C73 C -0.4251(7) 0.0629(7) 0.1600(6) 0.073(4) Uani 1 1 d . . .
H73 H -0.3848 0.0394 0.1803 0.088 Uiso 1 1 calc R . .
C74 C -0.4932(10) 0.0240(8) 0.1133(7) 0.092(5) Uani 1 1 d . . .
C75 C -0.5540(8) 0.0579(8) 0.0822(7) 0.081(4) Uani 1 1 d . . .
C76 C -0.5438(7) 0.1286(7) 0.1014(6) 0.062(3) Uani 1 1 d . . .
C77 C -0.6021(8) 0.1678(8) 0.0773(6) 0.069(4) Uani 1 1 d . . .
H77 H -0.6512 0.1458 0.0477 0.083 Uiso 1 1 calc R . .
C78 C -0.5905(7) 0.2370(10) 0.0950(6) 0.083(5) Uani 1 1 d . . .
H78 H -0.6318 0.2615 0.0775 0.100 Uiso 1 1 calc R . .
C79 C -0.5155(6) 0.2742(8) 0.1406(5) 0.057(3) Uani 1 1 d . . .
C80 C -0.4959(6) 0.3462(7) 0.1626(5) 0.055(3) Uani 1 1 d . . .
C81 C -0.4196(7) 0.3718(6) 0.2038(5) 0.056(3) Uani 1 1 d . . .
C82 C -0.3677(6) 0.3258(6) 0.2237(5) 0.050(3) Uani 1 1 d . . .
H82 H -0.3151 0.3438 0.2497 0.060 Uiso 1 1 calc R . .
C83 C -0.4583(6) 0.2345(6) 0.1671(5) 0.045(3) Uani 1 1 d . . .
C84 C -0.4735(6) 0.1620(7) 0.1477(5) 0.051(3) Uani 1 1 d . . .
C85 C -0.3064(6) 0.2990(6) 0.0668(5) 0.047(3) Uani 1 1 d . . .
H85 H -0.2763 0.2616 0.0697 0.056 Uiso 1 1 calc R . .
C86 C -0.3911(6) 0.2866(6) 0.0377(5) 0.045(3) Uani 1 1 d . . .
C87 C -0.4374(6) 0.3418(6) 0.0334(5) 0.052(3) Uani 1 1 d . . .
C88 C -0.3976(7) 0.4075(6) 0.0607(5) 0.048(3) Uani 1 1 d . . .
C89 C -0.4350(7) 0.4697(6) 0.0637(5) 0.052(3) Uani 1 1 d . . .
H89 H -0.4915 0.4665 0.0465 0.063 Uiso 1 1 calc R . .
C90 C -0.3955(7) 0.5300(7) 0.0888(6) 0.060(3) Uani 1 1 d . . .
H90 H -0.4244 0.5684 0.0899 0.072 Uiso 1 1 calc R . .
C91 C -0.3050(8) 0.5405(6) 0.1161(5) 0.058(3) Uani 1 1 d . . .
C92 C -0.2561(8) 0.6015(6) 0.1397(6) 0.061(3) Uani 1 1 d . . .
C93 C -0.1732(8) 0.6029(6) 0.1601(5) 0.058(3) Uani 1 1 d . . .
C94 C -0.1412(8) 0.5395(6) 0.1579(5) 0.060(3) Uani 1 1 d . . .
H94 H -0.0849 0.5394 0.1729 0.072 Uiso 1 1 calc R . .
C95 C -0.2655(7) 0.4811(6) 0.1147(5) 0.045(3) Uani 1 1 d . . .
C96 C -0.3133(6) 0.4153(6) 0.0883(5) 0.046(3) Uani 1 1 d . . .
C97 C -0.1894(7) 0.3658(6) -0.0064(5) 0.050(3) Uani 1 1 d . . .
H97 H -0.2429 0.3500 -0.0120 0.060 Uiso 1 1 calc R . .
C98 C -0.1685(8) 0.3659(6) -0.0577(6) 0.057(3) Uani 1 1 d . . .
C99 C -0.0894(8) 0.3854(6) -0.0516(6) 0.062(3) Uani 1 1 d . . .
C100 C -0.0328(8) 0.4067(6) 0.0086(6) 0.059(3) Uani 1 1 d . . .
C101 C 0.0512(8) 0.4307(7) 0.0254(6) 0.065(4) Uani 1 1 d . . .
H101 H 0.0721 0.4321 -0.0064 0.078 Uiso 1 1 calc R . .
C102 C 0.1042(9) 0.4524(6) 0.0869(7) 0.073(4) Uani 1 1 d . . .
H102 H 0.1585 0.4682 0.0950 0.087 Uiso 1 1 calc R . .
C103 C 0.0759(7) 0.4504(6) 0.1352(5) 0.052(3) Uani 1 1 d . . .
C104 C 0.1243(7) 0.4669(6) 0.1981(6) 0.062(3) Uani 1 1 d . . .
C105 C 0.0915(7) 0.4561(6) 0.2415(5) 0.056(3) Uani 1 1 d . . .
C106 C 0.0073(6) 0.4328(5) 0.2217(5) 0.048(3) Uani 1 1 d . . .
H106 H -0.0159 0.4266 0.2510 0.057 Uiso 1 1 calc R . .
C107 C -0.0054(6) 0.4262(5) 0.1214(5) 0.046(3) Uani 1 1 d . . .
C108 C -0.0596(7) 0.4071(5) 0.0591(5) 0.051(3) Uani 1 1 d . . .
C110 C -0.0828(6) 0.3811(5) 0.4216(5) 0.044(3) Uani 1 1 d . . .
C2M C -0.0091(8) 0.0269(7) -0.1298(6) 0.070(4) Uani 1 1 d . . .
H2M1 H 0.0386 0.0597 -0.1101 0.105 Uiso 1 1 calc R B .
H2M2 H -0.0446 0.0397 -0.1646 0.105 Uiso 1 1 calc R . .
H2M3 H 0.0067 -0.0181 -0.1441 0.105 Uiso 1 1 calc R . .
C4M C 0.1710(8) 0.0935(8) 0.0549(7) 0.100(6) Uani 1 1 d . B -2
H4M1 H 0.1512 0.1036 0.0898 0.150 Uiso 1 1 calc R B -2
H4M2 H 0.1739 0.1343 0.0416 0.150 Uiso 1 1 calc R B -2
H4M3 H 0.2243 0.0784 0.0668 0.150 Uiso 1 1 calc R B -2
C12M C 0.2505(9) 0.6727(13) 0.5424(10) 0.183(12) Uani 1 1 d . E .
H12A H 0.2228 0.6804 0.5728 0.275 Uiso 1 1 calc R . .
H12B H 0.2961 0.7073 0.5560 0.275 Uiso 1 1 calc R . .
H12C H 0.2695 0.6279 0.5374 0.275 Uiso 1 1 calc R . .
C14M C -0.0697(10) 0.6866(13) 0.4457(9) 0.156(10) Uani 1 1 d . E .
H14D H -0.1195 0.6645 0.4136 0.233 Uiso 1 1 calc R . .
H14E H -0.0720 0.7356 0.4574 0.233 Uiso 1 1 calc R . .
H14F H -0.0629 0.6697 0.4813 0.233 Uiso 1 1 calc R . .
C16M C 0.0380(12) 0.6226(10) 0.2998(9) 0.131(7) Uani 1 1 d . E .
H16D H 0.0068 0.5783 0.2867 0.196 Uiso 1 1 calc R . .
H16E H 0.0635 0.6259 0.2695 0.196 Uiso 1 1 calc R . .
H16F H 0.0026 0.6583 0.3036 0.196 Uiso 1 1 calc R . .
C8M C 0.1518(17) 0.4626(9) 0.4781(10) 0.186(13) Uani 1 1 d . E -2
H8M4 H 0.1233 0.4246 0.4428 0.279 Uiso 1 1 calc R E -2
H8M5 H 0.1208 0.4725 0.5064 0.279 Uiso 1 1 calc R E -2
H8M6 H 0.2043 0.4507 0.4989 0.279 Uiso 1 1 calc R E -2
C1S C -0.2036(10) 0.5832(8) 0.2973(7) 0.099(5) Uiso 1 1 d . . .
H1S1 H -0.1666 0.6247 0.3128 0.149 Uiso 1 1 calc R . .
H1S2 H -0.2353 0.5781 0.2547 0.149 Uiso 1 1 calc R . .
H1S3 H -0.1731 0.5443 0.2999 0.149 Uiso 1 1 calc R . .
C2S C -0.1047(10) 0.1946(8) -0.0635(8) 0.105(5) Uiso 1 1 d . . .
H2S1 H -0.1380 0.2244 -0.0448 0.157 Uiso 1 1 calc R . .
H2S2 H -0.0937 0.2117 -0.0950 0.157 Uiso 1 1 calc R . .
H2S3 H -0.0542 0.1934 -0.0322 0.157 Uiso 1 1 calc R . .
C3S C -0.3041(14) -0.1391(12) 0.1017(11) 0.165(9) Uiso 1 1 d . . .
H3S1 H -0.2781 -0.1331 0.1454 0.247 Uiso 1 1 calc R . .
H3S2 H -0.3371 -0.1828 0.0834 0.247 Uiso 1 1 calc R . .
H3S3 H -0.3379 -0.1027 0.0959 0.247 Uiso 1 1 calc R . .
O4S O 0.454(2) 0.0077(15) 0.3109(13) 0.151(10) Uiso 0.50 1 d PD . .
H4S H 0.4548 0.0482 0.3304 0.181 Uiso 0.50 1 calc PR . .
C5S C -0.3386(12) 0.1643(11) -0.1724(9) 0.139(7) Uiso 1 1 d . . .
H5S1 H -0.3888 0.1483 -0.2061 0.208 Uiso 1 1 calc R . .
H5S2 H -0.3077 0.1261 -0.1674 0.208 Uiso 1 1 calc R . .
H5S3 H -0.3076 0.1979 -0.1814 0.208 Uiso 1 1 calc R . .
C6S C -0.4434(18) 0.4636(17) 0.3614(15) 0.105(11) Uiso 0.50 1 d PD . .
H6S1 H -0.4182 0.5065 0.3617 0.157 Uiso 0.50 1 calc PR . .
H6S2 H -0.4878 0.4721 0.3778 0.157 Uiso 0.50 1 calc PR . .
H6S3 H -0.4637 0.4342 0.3194 0.157 Uiso 0.50 1 calc PR . .
C7S C 0.2376(15) -0.2091(13) 0.4605(12) 0.071(7) Uiso 0.50 1 d P . .
H7S1 H 0.2881 -0.1883 0.4924 0.106 Uiso 0.50 1 calc PR . .
H7S2 H 0.2482 -0.2466 0.4301 0.106 Uiso 0.50 1 calc PR . .
H7S3 H 0.2016 -0.2262 0.4787 0.106 Uiso 0.50 1 calc PR . .
C8S C -0.474(2) 0.6605(19) 0.1814(15) 0.135(14) Uiso 0.50 1 d PD C 4
H8S1 H -0.4573 0.7028 0.1750 0.203 Uiso 0.50 1 calc PR C 4
H8S2 H -0.4285 0.6340 0.1891 0.203 Uiso 0.50 1 calc PR C 4
H8S3 H -0.4935 0.6706 0.2165 0.203 Uiso 0.50 1 calc PR C 4
C9S C -0.133(2) 0.7681(19) 0.0712(17) 0.122(13) Uiso 0.50 1 d P . .
H9S1 H -0.1444 0.8083 0.0567 0.182 Uiso 0.50 1 calc PR . .
H9S2 H -0.0773 0.7596 0.0750 0.182 Uiso 0.50 1 calc PR . .
H9S3 H -0.1404 0.7757 0.1111 0.182 Uiso 0.50 1 calc PR . .
C10S C 0.0026(19) 0.7904(16) 0.1673(12) 0.098(10) Uiso 0.50 1 d PD . .
H10A H 0.0454 0.8114 0.1577 0.147 Uiso 0.50 1 calc PR . .
H10B H -0.0493 0.7945 0.1390 0.147 Uiso 0.50 1 calc PR . .
H10C H 0.0093 0.7425 0.1634 0.147 Uiso 0.50 1 calc PR . .
O11S O 0.3814(12) 0.1138(10) 0.3572(9) 0.201(7) Uiso 1 1 d . . .
H11S H 0.4237 0.1397 0.3682 0.241 Uiso 1 1 calc R . .
H131 H -0.50(2) 0.725(14) 0.106(14) 0.241 Uiso 0.50 1 d PD F 3
H132 H -0.455(16) 0.792(16) 0.152(18) 0.241 Uiso 0.50 1 d PD G 3

loop_
_atom_site_aniso_label
_atom_site_aniso_U_11
_atom_site_aniso_U_22
_atom_site_aniso_U_33
_atom_site_aniso_U_23
_atom_site_aniso_U_13
_atom_site_aniso_U_12
Co1 0.0349(7) 0.0432(9) 0.0404(8) 0.0066(7) 0.0107(6) 0.0069(6)
Co2 0.0352(8) 0.0434(9) 0.0381(8) 0.0053(7) 0.0127(6) -0.0012(6)
Co3 0.0482(9) 0.0398(9) 0.0418(9) 0.0146(7) 0.0202(7) 0.0090(7)
Fe1 0.0356(8) 0.0349(9) 0.0335(8) 0.0049(6) 0.0133(6) 0.0021(6)
Fe2 0.0378(8) 0.0379(9) 0.0347(8) 0.0042(7) 0.0130(6) 0.0064(6)
Mn1 0.1025(17) 0.0576(13) 0.0416(11) 0.0063(9) 0.0171(11) -0.0185(12)
Mn2 0.0457(13) 0.0461(15) 0.0467(14) 0.0012(11) 0.0198(11) 0.0097(11)
Cl1 0.0520(19) 0.121(3) 0.055(2) 0.013(2) 0.0189(16) -0.005(2)
O1 0.063(6) 0.098(8) 0.085(7) 0.015(6) 0.030(5) -0.015(5)
O2 0.080(7) 0.125(9) 0.091(7) 0.043(7) 0.042(6) -0.002(6)
O3 0.065(6) 0.128(9) 0.065(6) 0.005(6) -0.003(5) -0.022(6)
O4 0.060(6) 0.119(9) 0.091(7) 0.017(6) 0.032(5) 0.020(6)
Cl2 0.069(2) 0.127(4) 0.074(2) 0.047(2) 0.0360(19) 0.036(2)
O5 0.105(8) 0.146(11) 0.122(10) 0.050(8) 0.054(8) -0.015(8)
O6 0.090(7) 0.139(9) 0.060(6) 0.045(6) 0.039(5) 0.029(6)
O7 0.056(5) 0.108(8) 0.073(6) 0.046(5) 0.021(5) 0.029(5)
O8 0.115(9) 0.191(12) 0.109(9) 0.082(8) 0.069(7) 0.109(9)
O1M 0.076(6) 0.070(6) 0.066(5) 0.026(5) 0.041(5) 0.027(5)
O3M 0.047(4) 0.066(6) 0.057(5) -0.013(4) 0.022(4) -0.007(4)
O7M 0.091(8) 0.190(14) 0.098(9) 0.018(9) 0.022(7) 0.063(9)
O11M 0.094(8) 0.127(10) 0.103(9) 0.002(7) 0.026(7) -0.011(7)
O13M 0.112(10) 0.281(19) 0.056(7) -0.014(9) 0.026(7) -0.011(11)
O15M 0.103(8) 0.144(11) 0.109(9) 0.071(8) -0.001(7) -0.035(8)
N1 0.052(6) 0.068(7) 0.056(6) 0.012(5) 0.022(5) 0.017(5)
N2 0.060(6) 0.079(8) 0.031(5) 0.007(5) 0.010(5) 0.016(5)
N3 0.049(5) 0.031(5) 0.040(5) 0.011(4) 0.015(4) 0.008(4)
N4 0.046(5) 0.043(6) 0.038(5) 0.015(4) 0.017(4) 0.011(4)
N5 0.058(6) 0.052(6) 0.041(5) 0.017(5) 0.024(5) 0.010(5)
N6 0.060(6) 0.043(6) 0.048(6) 0.011(4) 0.021(5) 0.014(5)
N7 0.026(4) 0.049(6) 0.037(5) 0.009(4) 0.013(4) 0.005(4)
N8 0.046(5) 0.042(5) 0.043(5) 0.010(4) 0.023(5) 0.013(4)
N9 0.072(7) 0.044(6) 0.043(6) 0.000(5) 0.021(5) -0.001(5)
N10 0.036(5) 0.044(6) 0.041(5) 0.015(4) 0.016(4) 0.014(4)
N11 0.036(5) 0.045(6) 0.045(5) 0.014(4) 0.010(4) -0.003(4)
N13 0.043(5) 0.042(6) 0.053(6) 0.004(5) 0.019(5) 0.001(4)
N14 0.035(5) 0.047(6) 0.049(6) 0.003(5) 0.011(4) 0.004(4)
N15 0.038(5) 0.050(6) 0.043(5) -0.001(5) 0.003(4) 0.012(4)
N16 0.041(5) 0.045(6) 0.046(5) 0.014(4) 0.006(4) 0.008(4)
N17 0.045(5) 0.040(5) 0.041(5) 0.003(4) 0.015(4) -0.010(4)
N18 0.033(5) 0.057(6) 0.055(6) 0.010(5) 0.018(4) -0.004(4)
N19 0.054(6) 0.042(6) 0.052(6) -0.002(5) 0.024(5) -0.010(5)
N20 0.037(5) 0.048(6) 0.034(5) -0.003(4) 0.015(4) 0.005(4)
N21 0.050(5) 0.040(5) 0.036(5) 0.011(4) 0.020(4) 0.011(4)
N22 0.047(5) 0.039(6) 0.044(5) 0.012(4) 0.015(4) 0.005(4)
N23 0.055(6) 0.040(6) 0.054(6) 0.018(5) 0.027(5) 0.014(4)
N24 0.052(5) 0.046(6) 0.042(5) 0.020(4) 0.022(5) 0.004(4)
N109 0.071(7) 0.054(6) 0.034(6) 0.005(5) 0.014(5) -0.014(5)
C1 0.038(6) 0.043(7) 0.034(6) 0.004(5) 0.009(5) 0.001(5)
C2 0.043(6) 0.051(7) 0.040(7) 0.000(5) 0.020(5) 0.003(5)
C3 0.034(5) 0.041(6) 0.042(7) 0.011(5) 0.012(5) 0.009(5)
C4 0.031(5) 0.075(9) 0.020(5) 0.005(5) 0.018(4) 0.013(5)
C5 0.041(6) 0.044(7) 0.034(6) 0.016(5) 0.011(5) 0.007(5)
C6 0.043(6) 0.030(6) 0.042(6) 0.009(5) 0.014(5) 0.006(5)
C7 0.035(6) 0.050(7) 0.027(5) 0.014(5) 0.002(4) -0.013(5)
C8 0.040(6) 0.024(5) 0.045(6) 0.004(5) 0.018(5) 0.009(4)
C9 0.036(6) 0.064(8) 0.031(6) 0.008(6) 0.009(5) 0.011(6)
C10 0.024(5) 0.054(7) 0.034(6) 0.018(5) 0.013(4) 0.010(5)
C11 0.030(5) 0.055(7) 0.039(6) 0.002(5) 0.007(5) 0.001(5)
C13 0.091(10) 0.071(9) 0.057(8) 0.017(7) 0.036(7) 0.006(8)
C14 0.060(9) 0.119(13) 0.118(13) 0.050(11) 0.048(9) -0.001(9)
C15 0.077(10) 0.129(15) 0.074(11) -0.021(10) -0.016(8) -0.004(10)
C16 0.078(10) 0.148(16) 0.050(9) -0.002(9) 0.002(8) 0.017(10)
C17 0.058(8) 0.070(10) 0.105(12) -0.024(8) 0.027(8) 0.014(7)
C18 0.113(13) 0.084(12) 0.177(18) 0.039(12) 0.076(13) 0.065(11)
C19 0.122(14) 0.106(13) 0.124(14) 0.078(11) 0.062(12) 0.041(11)
C20 0.068(8) 0.065(9) 0.064(8) 0.021(7) 0.035(7) 0.004(7)
C21 0.078(9) 0.070(9) 0.062(8) 0.021(7) 0.022(7) 0.026(7)
C22 0.147(16) 0.105(14) 0.151(17) 0.086(13) 0.078(14) 0.054(12)
C23 0.130(15) 0.168(18) 0.163(18) 0.087(15) 0.120(15) 0.048(13)
C24 0.056(8) 0.103(11) 0.062(8) 0.014(8) 0.036(7) 0.016(7)
C25 0.088(13) 0.064(12) 0.29(3) -0.008(15) -0.012(16) -0.020(10)
C26 0.056(9) 0.119(15) 0.141(16) -0.005(12) -0.030(10) -0.037(9)
C27 0.054(8) 0.104(12) 0.097(11) 0.053(9) 0.032(8) 0.038(8)
C28 0.091(10) 0.069(10) 0.081(10) 0.031(8) 0.032(8) 0.030(8)
C29 0.039(6) 0.061(8) 0.052(7) 0.007(6) 0.012(5) 0.000(6)
C30 0.051(7) 0.086(10) 0.087(10) 0.032(8) 0.025(7) 0.035(7)
C31 0.091(11) 0.064(10) 0.129(14) 0.044(9) 0.024(10) 0.037(8)
C32 0.125(14) 0.058(10) 0.112(13) 0.041(9) 0.041(11) 0.006(9)
C33 0.099(11) 0.114(13) 0.048(8) 0.018(8) 0.037(8) 0.021(9)
C34 0.162(15) 0.062(9) 0.063(9) 0.019(7) 0.067(10) 0.026(9)
C35 0.065(9) 0.104(13) 0.127(14) 0.056(11) 0.029(9) -0.001(9)
C36 0.059(8) 0.073(10) 0.090(11) 0.012(8) 0.035(8) 0.010(7)
C37 0.057(7) 0.052(8) 0.050(7) 0.007(6) 0.027(6) 0.007(6)
C38 0.065(8) 0.052(8) 0.069(9) -0.004(7) 0.044(7) 0.009(6)
C39 0.051(8) 0.076(10) 0.076(10) 0.020(8) 0.031(7) 0.007(7)
C40 0.046(7) 0.061(9) 0.091(11) 0.007(8) 0.034(7) 0.000(6)
C41 0.039(7) 0.097(12) 0.111(13) 0.010(10) 0.040(8) -0.012(7)
C42 0.036(7) 0.088(11) 0.095(12) -0.014(9) 0.021(8) -0.009(7)
C43 0.033(6) 0.063(9) 0.076(10) -0.006(7) 0.008(6) 0.006(6)
C44 0.040(7) 0.060(9) 0.071(9) -0.011(7) 0.010(6) 0.003(6)
C45 0.064(8) 0.064(9) 0.050(8) -0.001(7) 0.008(7) 0.014(7)
C46 0.053(8) 0.088(10) 0.053(8) 0.010(7) 0.017(6) 0.009(7)
C47 0.039(6) 0.054(8) 0.062(8) 0.006(6) 0.010(6) 0.014(6)
C48 0.044(7) 0.059(8) 0.064(8) -0.012(6) 0.026(6) 0.001(6)
C49 0.040(6) 0.047(7) 0.050(7) -0.013(6) 0.008(5) 0.007(5)
C50 0.051(7) 0.053(9) 0.082(10) -0.008(7) 0.024(7) 0.009(6)
C51 0.066(9) 0.073(11) 0.097(12) -0.006(9) 0.016(9) 0.029(8)
C52 0.082(10) 0.053(9) 0.080(10) 0.017(7) 0.022(8) 0.037(7)
C53 0.085(10) 0.073(10) 0.104(12) 0.049(9) 0.022(9) 0.038(8)
C54 0.102(11) 0.067(10) 0.094(11) 0.052(9) 0.043(10) 0.041(9)
C55 0.065(8) 0.066(9) 0.056(8) 0.029(7) 0.016(7) 0.018(7)
C56 0.080(9) 0.045(8) 0.068(9) 0.031(7) 0.015(7) 0.006(7)
C57 0.054(7) 0.070(9) 0.044(7) 0.025(6) 0.015(6) 0.005(6)
C58 0.051(6) 0.036(6) 0.041(6) 0.009(5) 0.007(5) 0.010(5)
C59 0.053(7) 0.049(8) 0.051(7) 0.021(6) 0.011(6) 0.017(6)
C60 0.050(7) 0.047(8) 0.060(8) 0.012(6) 0.009(6) 0.018(6)
C61 0.053(7) 0.055(8) 0.036(6) 0.007(6) 0.010(5) 0.002(6)
C62 0.067(8) 0.036(7) 0.044(7) 0.016(5) 0.013(6) 0.009(6)
C63 0.074(9) 0.047(8) 0.069(9) 0.023(7) 0.018(7) 0.012(7)
C64 0.086(10) 0.060(9) 0.077(10) 0.029(8) 0.037(8) 0.006(8)
C65 0.102(11) 0.079(11) 0.106(12) 0.059(9) 0.056(10) 0.015(9)
C66 0.105(12) 0.101(13) 0.093(12) 0.044(10) 0.060(10) -0.005(10)
C67 0.073(9) 0.069(9) 0.066(9) 0.028(7) 0.033(7) -0.002(7)
C68 0.072(9) 0.106(12) 0.059(9) 0.010(9) 0.043(8) -0.013(9)
C69 0.046(7) 0.086(10) 0.056(8) 0.015(7) 0.028(6) 0.005(7)
C70 0.038(6) 0.066(8) 0.041(7) 0.003(6) 0.008(5) -0.005(6)
C71 0.065(8) 0.045(7) 0.057(8) 0.023(6) 0.024(6) 0.001(6)
C72 0.060(7) 0.040(7) 0.052(7) 0.009(6) 0.022(6) -0.016(6)
C73 0.054(8) 0.070(10) 0.068(9) -0.012(7) 0.009(7) -0.013(7)
C74 0.090(11) 0.070(11) 0.093(12) 0.006(9) 0.014(10) -0.037(9)
C75 0.062(9) 0.080(11) 0.078(10) 0.001(9) 0.010(8) -0.011(8)
C76 0.044(7) 0.075(10) 0.056(8) 0.012(7) 0.008(6) -0.014(7)
C77 0.052(8) 0.093(11) 0.052(8) 0.018(8) 0.005(6) -0.010(8)
C78 0.032(6) 0.177(18) 0.052(8) 0.046(10) 0.017(6) 0.008(9)
C79 0.027(6) 0.110(12) 0.042(7) 0.031(7) 0.016(5) 0.017(6)
C80 0.039(6) 0.083(10) 0.056(8) 0.035(7) 0.021(6) 0.018(6)
C81 0.062(8) 0.060(8) 0.049(7) 0.015(6) 0.022(6) 0.025(6)
C82 0.040(6) 0.067(9) 0.036(6) 0.014(6) 0.003(5) 0.005(6)
C83 0.032(6) 0.064(8) 0.038(6) 0.007(6) 0.014(5) 0.001(5)
C84 0.029(6) 0.083(10) 0.039(6) 0.007(6) 0.017(5) -0.003(6)
C85 0.052(7) 0.049(7) 0.050(7) 0.020(6) 0.024(6) 0.017(6)
C86 0.043(6) 0.060(8) 0.032(6) 0.014(5) 0.012(5) 0.008(5)
C87 0.037(6) 0.061(8) 0.056(7) 0.010(6) 0.016(5) 0.010(6)
C88 0.057(7) 0.063(8) 0.040(6) 0.024(6) 0.028(6) 0.021(6)
C89 0.055(7) 0.057(8) 0.061(8) 0.032(7) 0.028(6) 0.023(6)
C90 0.058(8) 0.064(9) 0.075(9) 0.033(7) 0.034(7) 0.028(7)
C91 0.092(10) 0.043(7) 0.050(7) 0.017(6) 0.035(7) 0.018(7)
C92 0.088(10) 0.044(8) 0.057(8) 0.021(6) 0.027(7) 0.015(7)
C93 0.081(9) 0.042(8) 0.053(8) 0.013(6) 0.022(7) 0.008(7)
C94 0.080(9) 0.053(8) 0.050(7) 0.019(6) 0.022(7) 0.010(7)
C95 0.070(8) 0.045(7) 0.032(6) 0.018(5) 0.025(6) 0.025(6)
C96 0.051(7) 0.057(8) 0.035(6) 0.016(5) 0.019(5) 0.012(6)
C97 0.059(7) 0.054(8) 0.039(7) 0.014(6) 0.018(6) 0.008(6)
C98 0.067(8) 0.052(8) 0.057(8) 0.018(6) 0.026(7) 0.011(6)
C99 0.093(10) 0.054(8) 0.058(8) 0.029(7) 0.038(8) 0.029(7)
C100 0.073(9) 0.052(8) 0.071(9) 0.026(7) 0.043(8) 0.023(7)
C101 0.076(9) 0.069(9) 0.072(9) 0.028(8) 0.050(8) 0.018(7)
C102 0.080(9) 0.047(8) 0.117(13) 0.023(8) 0.068(10) 0.007(7)
C103 0.062(8) 0.048(7) 0.055(8) 0.017(6) 0.029(6) 0.002(6)
C104 0.051(7) 0.057(8) 0.082(10) 0.014(7) 0.032(7) 0.004(6)
C105 0.048(7) 0.069(9) 0.053(8) 0.016(6) 0.021(6) 0.001(6)
C106 0.054(7) 0.049(7) 0.046(7) 0.015(6) 0.022(6) 0.000(6)
C107 0.044(6) 0.037(6) 0.061(8) 0.014(6) 0.021(6) 0.009(5)
C108 0.068(8) 0.034(7) 0.059(8) 0.022(6) 0.025(7) 0.014(6)
C110 0.044(6) 0.037(6) 0.046(7) 0.000(5) 0.016(5) 0.003(5)
C2M 0.070(9) 0.086(10) 0.072(9) 0.029(8) 0.041(7) 0.027(7)
C4M 0.068(9) 0.118(14) 0.088(11) -0.035(10) 0.045(8) -0.016(9)
C12M 0.037(9) 0.25(3) 0.17(2) -0.042(19) -0.006(11) -0.001(13)
C14M 0.064(11) 0.32(3) 0.105(15) 0.098(18) 0.024(11) 0.054(15)
C16M 0.161(19) 0.126(17) 0.108(15) 0.054(13) 0.031(14) -0.003(14)
C8M 0.43(4) 0.075(13) 0.158(19) 0.051(13) 0.21(3) 0.131(19)

loop_
_atom_type_symbol
_atom_type_description
_atom_type_scat_dispersion_real
_atom_type_scat_dispersion_imag
_atom_type_scat_source
C C 0.0033 0.0016 'International Tables Vol C Tables 4.2.6.8 and 6.1.1.4'
H H 0.0000 0.0000 'International Tables Vol C Tables 4.2.6.8 and 6.1.1.4'
N N 0.0061 0.0033 'International Tables Vol C Tables 4.2.6.8 and 6.1.1.4'
O O 0.0106 0.0060 'International Tables Vol C Tables 4.2.6.8 and 6.1.1.4'
Cl Cl 0.1484 0.1585 'International Tables Vol C Tables 4.2.6.8 and 6.1.1.4'
Mn Mn 0.3368 0.7283 'International Tables Vol C Tables 4.2.6.8 and 6.1.1.4'
Fe Fe 0.3463 0.8444 'International Tables Vol C Tables 4.2.6.8 and 6.1.1.4'
Co Co 0.3494 0.9721 'International Tables Vol C Tables 4.2.6.8 and 6.1.1.4'

loop_
_geom_angle_atom_site_label_1
_geom_angle_atom_site_label_2
_geom_angle_atom_site_label_3
_geom_angle
_geom_angle_site_symmetry_1
_geom_angle_site_symmetry_3
_geom_angle_publ_flag
N8 Co1 N7 90.5(3) . . ?
N8 Co1 N16 89.4(4) . . ?
N7 Co1 N16 93.4(4) . . ?
N8 Co1 N13 92.4(4) . . ?
N7 Co1 N13 89.9(4) . . ?
N16 Co1 N13 176.2(4) . . ?
N8 Co1 N15 90.6(3) . . ?
N7 Co1 N15 175.9(4) . . ?
N16 Co1 N15 82.7(4) . . ?
N13 Co1 N15 94.0(4) . . ?
N8 Co1 N14 176.3(4) . . ?
N7 Co1 N14 88.9(3) . . ?
N16 Co1 N14 94.3(4) . . ?
N13 Co1 N14 83.9(4) . . ?
N15 Co1 N14 90.2(3) . . ?
N10 Co2 N11 90.5(3) . . ?
N10 Co2 N20 92.9(4) . . ?
N11 Co2 N20 90.3(4) . . ?
N10 Co2 N18 90.9(3) . . ?
N11 Co2 N18 175.1(4) . . ?
N20 Co2 N18 94.3(4) . . ?
N10 Co2 N19 176.0(4) . . ?
N11 Co2 N19 87.8(3) . . ?
N20 Co2 N19 83.5(4) . . ?
N18 Co2 N19 91.1(4) . . ?
N10 Co2 N17 90.6(3) . . ?
N11 Co2 N17 92.5(4) . . ?
N20 Co2 N17 175.6(3) . . ?
N18 Co2 N17 82.9(4) . . ?
N19 Co2 N17 93.1(4) . . ?
N4 Co3 N3 90.3(3) . . ?
N4 Co3 N23 89.6(3) . . ?
N3 Co3 N23 176.5(4) . . ?
N4 Co3 N21 92.6(4) . . ?
N3 Co3 N21 90.2(3) . . ?
N23 Co3 N21 93.3(4) . . ?
N4 Co3 N22 175.7(4) . . ?
N3 Co3 N22 90.0(3) . . ?
N23 Co3 N22 90.4(3) . . ?
N21 Co3 N22 83.1(4) . . ?
N4 Co3 N24 89.6(4) . . ?
N3 Co3 N24 91.9(4) . . ?
N23 Co3 N24 84.6(4) . . ?
N21 Co3 N24 177.0(4) . . ?
N22 Co3 N24 94.7(4) . . ?
C10 Fe1 C1 88.9(4) . . ?
C10 Fe1 C110 93.0(4) . . ?
C1 Fe1 C110 87.7(4) . . ?
C10 Fe1 C5 177.3(4) . . ?
C1 Fe1 C5 88.7(4) . . ?
C110 Fe1 C5 88.3(4) . . ?
C10 Fe1 C3 89.1(4) . . ?
C1 Fe1 C3 92.2(4) . . ?
C110 Fe1 C3 177.9(4) . . ?
C5 Fe1 C3 89.6(4) . . ?
C10 Fe1 C7 87.5(4) . . ?
C1 Fe1 C7 176.0(4) . . ?
C110 Fe1 C7 90.6(4) . . ?
C5 Fe1 C7 94.9(4) . . ?
C3 Fe1 C7 89.6(4) . . ?
C8 Fe2 C6 88.2(4) . . ?
C8 Fe2 C4 88.1(4) . . ?
C6 Fe2 C4 95.1(4) . . ?
C8 Fe2 C11 88.7(4) . . ?
C6 Fe2 C11 175.4(5) . . ?
C4 Fe2 C11 88.2(4) . . ?
C8 Fe2 C9 94.5(4) . . ?
C6 Fe2 C9 87.9(4) . . ?
C4 Fe2 C9 176.1(4) . . ?
C11 Fe2 C9 89.0(4) . . ?
C8 Fe2 C2 174.1(4) . . ?
C6 Fe2 C2 88.3(4) . . ?
C4 Fe2 C2 87.5(4) . . ?
C11 Fe2 C2 95.0(4) . . ?
C9 Fe2 C2 90.1(4) . . ?
O13M Mn1 N5 93.8(5) . . ?
O13M Mn1 N109 89.4(4) . 2_566 ?
N5 Mn1 N109 104.6(3) . 2_566 ?
O13M Mn1 O15M 83.1(5) . . ?
N5 Mn1 O15M 94.3(4) . . ?
N109 Mn1 O15M 160.1(4) 2_566 . ?
O13M Mn1 O7M 179.0(6) . . ?
N5 Mn1 O7M 85.5(4) . . ?
N109 Mn1 O7M 90.2(4) 2_566 . ?
O15M Mn1 O7M 97.5(5) . . ?
O13M Mn1 O11M 102.2(5) . . ?
N5 Mn1 O11M 158.7(4) . . ?
N109 Mn1 O11M 89.7(4) 2_566 . ?
O15M Mn1 O11M 74.0(4) . . ?
O7M Mn1 O11M 78.7(5) . . ?
N6 Mn2 N6 180.0(7) 2 . ?
N6 Mn2 O1M 88.7(3) 2 2 ?
N6 Mn2 O1M 91.3(3) . 2 ?
N6 Mn2 O1M 91.3(3) 2 . ?
N6 Mn2 O1M 88.7(3) . . ?
O1M Mn2 O1M 180.0(4) 2 . ?
N6 Mn2 O3M 88.7(3) 2 . ?
N6 Mn2 O3M 91.3(3) . . ?
O1M Mn2 O3M 90.0(3) 2 . ?
O1M Mn2 O3M 90.0(3) . . ?
N6 Mn2 O3M 91.3(3) 2 2 ?
N6 Mn2 O3M 88.7(3) . 2 ?
O1M Mn2 O3M 90.0(3) 2 2 ?
O1M Mn2 O3M 90.0(3) . 2 ?
O3M Mn2 O3M 180.0(5) . 2 ?
O4 Cl1 O2 109.2(6) . . ?
O4 Cl1 O3 111.4(6) . . ?
O2 Cl1 O3 107.5(6) . . ?
O4 Cl1 O1 109.1(6) . . ?
O2 Cl1 O1 110.0(6) . . ?
O3 Cl1 O1 109.6(6) . . ?
O8 Cl2 O6 110.3(6) . . ?
O8 Cl2 O7 112.4(7) . . ?
O6 Cl2 O7 110.2(5) . . ?
O8 Cl2 O5 109.3(7) . . ?
O6 Cl2 O5 107.1(7) . . ?
O7 Cl2 O5 107.3(6) . . ?
O10 Cl3 O12 103(2) . . ?
O10 Cl3 O11 109(2) . . ?
O12 Cl3 O11 109.3(19) . . ?
O10 Cl3 O9 118(2) . . ?
O12 Cl3 O9 115.7(17) . . ?
O11 Cl3 O9 101.3(17) . . ?
O14 Cl4 O16 114.6(13) . . ?
O14 Cl4 O13 120.0(13) . . ?
O16 Cl4 O13 114.8(12) . . ?
O14 Cl4 O15 100.6(16) . . ?
O16 Cl4 O15 101.6(15) . . ?
O13 Cl4 O15 100.5(15) . . ?
C2M O1M Mn2 125.0(7) . . ?
C4M O3M Mn2 128.9(7) . . ?
C8M O7M Mn1 126.4(11) . . ?
C12M O11M Mn1 119.0(12) . . ?
C14M O13M Mn1 130.9(15) . . ?
C16M O15M Mn1 122.0(10) . . ?
C3 N3 Co3 162.9(8) . . ?
C4 N4 Co3 163.2(8) . . ?
C5 N5 Mn1 162.1(8) . . ?
C6 N6 Mn2 138.0(8) . . ?
C7 N7 Co1 163.6(8) . . ?
C8 N8 Co1 163.7(9) . . ?
C10 N10 Co2 162.3(8) . . ?
C11 N11 Co2 161.8(9) . . ?
C37 N13 C48 117.8(10) . . ?
C37 N13 Co1 128.6(7) . . ?
C48 N13 Co1 113.6(8) . . ?
C46 N14 C47 117.8(10) . . ?
C46 N14 Co1 129.9(9) . . ?
C47 N14 Co1 112.3(8) . . ?
C49 N15 C60 120.1(10) . . ?
C49 N15 Co1 128.0(9) . . ?
C60 N15 Co1 111.8(7) . . ?
C58 N16 C59 116.4(10) . . ?
C58 N16 Co1 128.6(7) . . ?
C59 N16 Co1 114.9(8) . . ?
C72 N17 C61 117.1(10) . . ?
C72 N17 Co2 113.0(8) . . ?
C61 N17 Co2 129.8(8) . . ?
C71 N18 C70 117.8(10) . . ?
C71 N18 Co2 113.5(8) . . ?
C70 N18 Co2 128.7(9) . . ?
C73 N19 C84 117.0(10) . . ?
C73 N19 Co2 130.1(9) . . ?
C84 N19 Co2 112.8(8) . . ?
C82 N20 C83 115.4(9) . . ?
C82 N20 Co2 130.8(7) . . ?
C83 N20 Co2 113.7(8) . . ?
C85 N21 C96 118.0(9) . . ?
C85 N21 Co3 128.4(7) . . ?
C96 N21 Co3 113.5(7) . . ?
C95 N22 C94 118.1(10) . . ?
C95 N22 Co3 113.5(7) . . ?
C94 N22 Co3 128.4(8) . . ?
C97 N23 C108 118.1(10) . . ?
C97 N23 Co3 129.5(8) . . ?
C108 N23 Co3 112.2(8) . . ?
C106 N24 C107 120.1(9) . . ?
C106 N24 Co3 128.5(7) . . ?
C107 N24 Co3 111.4(7) . . ?
C110 N109 Mn1 158.2(10) . 2_566 ?
N1 C1 Fe1 178.4(10) . . ?
N2 C2 Fe2 175.3(10) . . ?
N3 C3 Fe1 174.1(9) . . ?
N4 C4 Fe2 171.0(8) . . ?
N5 C5 Fe1 179.5(10) . . ?
N6 C6 Fe2 175.7(9) . . ?
N7 C7 Fe1 173.9(9) . . ?
N8 C8 Fe2 172.4(9) . . ?
N9 C9 Fe2 177.4(9) . . ?
N10 C10 Fe1 173.6(9) . . ?
N11 C11 Fe2 172.3(10) . . ?
N13 C37 C38 121.6(11) . . ?
C39 C38 C37 119.9(12) . . ?
C39 C38 C13 124.1(12) . . ?
C37 C38 C13 116.0(11) . . ?
C38 C39 C40 119.0(11) . . ?
C38 C39 C14 117.6(12) . . ?
C40 C39 C14 123.4(12) . . ?
C39 C40 C48 118.0(11) . . ?
C39 C40 C41 128.0(12) . . ?
C48 C40 C41 113.7(13) . . ?
C42 C41 C40 125.2(13) . . ?
C41 C42 C43 122.2(12) . . ?
C44 C43 C47 117.0(12) . . ?
C44 C43 C42 126.9(12) . . ?
C47 C43 C42 115.9(13) . . ?
C43 C44 C45 119.3(11) . . ?
C43 C44 C15 118.8(13) . . ?
C45 C44 C15 121.6(14) . . ?
C44 C45 C46 118.0(12) . . ?
C44 C45 C16 122.7(13) . . ?
C46 C45 C16 119.1(13) . . ?
N14 C46 C45 123.7(12) . . ?
N14 C47 C43 123.8(12) . . ?
N14 C47 C48 116.2(10) . . ?
C43 C47 C48 120.0(12) . . ?
N13 C48 C40 123.2(12) . . ?
N13 C48 C47 114.0(11) . . ?
C40 C48 C47 122.8(11) . . ?
N15 C49 C50 123.7(13) . . ?
C49 C50 C51 116.0(12) . . ?
C49 C50 C17 121.2(14) . . ?
C51 C50 C17 122.7(13) . . ?
C50 C51 C52 122.7(13) . . ?
C50 C51 C18 119.7(13) . . ?
C52 C51 C18 117.5(15) . . ?
C60 C52 C51 114.9(14) . . ?
C60 C52 C53 116.0(13) . . ?
C51 C52 C53 129.0(13) . . ?
C54 C53 C52 123.7(13) . . ?
C53 C54 C55 120.6(13) . . ?
C56 C55 C59 118.8(11) . . ?
C56 C55 C54 124.6(12) . . ?
C59 C55 C54 116.5(12) . . ?
C55 C56 C57 119.0(11) . . ?
C55 C56 C19 123.7(12) . . ?
C57 C56 C19 117.3(12) . . ?
C56 C57 C58 118.5(11) . . ?
C56 C57 C20 124.3(11) . . ?
C58 C57 C20 117.0(11) . . ?
N16 C58 C57 123.2(10) . . ?
N16 C59 C55 123.9(11) . . ?
N16 C59 C60 114.1(11) . . ?
C55 C59 C60 121.9(11) . . ?
N15 C60 C52 122.3(12) . . ?
N15 C60 C59 116.4(10) . . ?
C52 C60 C59 121.2(13) . . ?
N17 C61 C62 122.6(11) . . ?
C63 C62 C61 119.7(11) . . ?
C63 C62 C21 122.4(11) . . ?
C61 C62 C21 117.8(11) . . ?
C62 C63 C64 119.8(11) . . ?
C62 C63 C22 121.1(12) . . ?
C64 C63 C22 119.1(12) . . ?
C72 C64 C63 117.3(12) . . ?
C72 C64 C65 117.0(12) . . ?
C63 C64 C65 125.7(13) . . ?
C66 C65 C64 119.4(13) . . ?
C65 C66 C67 123.5(13) . . ?
C68 C67 C71 119.0(13) . . ?
C68 C67 C66 124.5(13) . . ?
C71 C67 C66 116.5(12) . . ?
C67 C68 C69 119.2(11) . . ?
C67 C68 C23 121.3(15) . . ?
C69 C68 C23 119.2(13) . . ?
C70 C69 C68 117.3(11) . . ?
C70 C69 C24 119.1(13) . . ?
C68 C69 C24 123.6(12) . . ?
N18 C70 C69 123.7(12) . . ?
N18 C71 C67 123.0(12) . . ?
N18 C71 C72 116.0(10) . . ?
C67 C71 C72 121.0(12) . . ?
N17 C72 C64 123.2(11) . . ?
N17 C72 C71 114.2(11) . . ?
C64 C72 C71 122.6(11) . . ?
N19 C73 C74 124.4(14) . . ?
C75 C74 C73 118.9(14) . . ?
C75 C74 C25 119.9(14) . . ?
C73 C74 C25 120.8(16) . . ?
C76 C75 C74 117.1(12) . . ?
C76 C75 C26 124.8(15) . . ?
C74 C75 C26 118.1(14) . . ?
C77 C76 C75 122.6(12) . . ?
C77 C76 C84 118.3(13) . . ?
C75 C76 C84 119.1(13) . . ?
C78 C77 C76 122.1(12) . . ?
C77 C78 C79 121.6(14) . . ?
C83 C79 C80 116.9(10) . . ?
C83 C79 C78 116.1(13) . . ?
C80 C79 C78 126.9(12) . . ?
C81 C80 C79 118.2(10) . . ?
C81 C80 C27 118.1(12) . . ?
C79 C80 C27 123.7(11) . . ?
C80 C81 C82 118.2(11) . . ?
C80 C81 C28 122.5(11) . . ?
C82 C81 C28 119.3(11) . . ?
N20 C82 C81 126.1(10) . . ?
N20 C83 C79 124.8(11) . . ?
N20 C83 C84 114.8(10) . . ?
C79 C83 C84 120.4(10) . . ?
N19 C84 C76 123.5(12) . . ?
N19 C84 C83 115.1(9) . . ?
C76 C84 C83 121.4(12) . . ?
N21 C85 C86 122.1(10) . . ?
C87 C86 C85 119.9(10) . . ?
C87 C86 C29 122.3(9) . . ?
C85 C86 C29 117.8(10) . . ?
C88 C87 C86 117.9(10) . . ?
C88 C87 C30 122.3(11) . . ?
C86 C87 C30 119.7(11) . . ?
C87 C88 C96 118.5(10) . . ?
C87 C88 C89 125.8(11) . . ?
C96 C88 C89 115.6(11) . . ?
C90 C89 C88 123.8(11) . . ?
C89 C90 C91 122.1(11) . . ?
C92 C91 C95 116.3(12) . . ?
C92 C91 C90 127.5(11) . . ?
C95 C91 C90 116.2(11) . . ?
C91 C92 C93 120.8(11) . . ?
C91 C92 C31 119.8(12) . . ?
C93 C92 C31 119.3(12) . . ?
C92 C93 C94 117.2(12) . . ?
C92 C93 C32 125.9(12) . . ?
C94 C93 C32 116.9(13) . . ?
N22 C94 C93 122.8(12) . . ?
N22 C95 C91 124.7(11) . . ?
N22 C95 C96 116.4(9) . . ?
C91 C95 C96 119.0(11) . . ?
N21 C96 C88 123.4(10) . . ?
N21 C96 C95 113.4(9) . . ?
C88 C96 C95 123.1(10) . . ?
N23 C97 C98 123.3(11) . . ?
C97 C98 C99 120.1(11) . . ?
C97 C98 C33 118.2(11) . . ?
C99 C98 C33 121.8(12) . . ?
C98 C99 C100 117.9(11) . . ?
C98 C99 C34 124.3(13) . . ?
C100 C99 C34 117.8(12) . . ?
C108 C100 C99 118.7(11) . . ?
C108 C100 C101 114.4(12) . . ?
C99 C100 C101 126.9(12) . . ?
C102 C101 C100 124.0(11) . . ?
C103 C102 C101 119.9(12) . . ?
C102 C103 C107 118.6(12) . . ?
C102 C103 C104 124.8(12) . . ?
C107 C103 C104 116.4(10) . . ?
C105 C104 C103 119.8(11) . . ?
C105 C104 C35 119.9(12) . . ?
C103 C104 C35 120.3(12) . . ?
C104 C105 C106 118.2(11) . . ?
C104 C105 C36 124.1(11) . . ?
C106 C105 C36 117.6(10) . . ?
N24 C106 C105 122.1(10) . . ?
N24 C107 C103 123.2(10) . . ?
N24 C107 C108 115.7(9) . . ?
C103 C107 C108 121.1(10) . . ?
N23 C108 C100 122.0(11) . . ?
N23 C108 C107 116.0(10) . . ?
C100 C108 C107 122.0(11) . . ?
N109 C110 Fe1 177.7(10) . . ?

loop_
_geom_bond_atom_site_label_1
_geom_bond_atom_site_label_2
_geom_bond_distance
_geom_bond_site_symmetry_2
_geom_bond_publ_flag
Co1 N8 1.892(9) . ?
Co1 N7 1.904(9) . ?
Co1 N16 1.932(9) . ?
Co1 N13 1.949(9) . ?
Co1 N15 1.977(9) . ?
Co1 N14 1.978(9) . ?
Co2 N10 1.899(9) . ?
Co2 N11 1.907(9) . ?
Co2 N20 1.940(9) . ?
Co2 N18 1.955(9) . ?
Co2 N19 1.955(9) . ?
Co2 N17 1.969(9) . ?
Co3 N4 1.877(9) . ?
Co3 N3 1.898(9) . ?
Co3 N23 1.942(9) . ?
Co3 N21 1.947(9) . ?
Co3 N22 1.969(9) . ?
Co3 N24 1.982(9) . ?
Fe1 C10 1.889(11) . ?
Fe1 C1 1.897(11) . ?
Fe1 C110 1.917(12) . ?
Fe1 C5 1.923(12) . ?
Fe1 C3 1.931(11) . ?
Fe1 C7 1.932(12) . ?
Fe2 C8 1.891(11) . ?
Fe2 C6 1.902(11) . ?
Fe2 C4 1.902(13) . ?
Fe2 C11 1.915(11) . ?
Fe2 C9 1.944(13) . ?
Fe2 C2 1.976(12) . ?
Mn1 O13M 1.993(17) . ?
Mn1 N5 2.147(10) . ?
Mn1 N109 2.150(10) 2_566 ?
Mn1 O15M 2.253(12) . ?
Mn1 O7M 2.297(12) . ?
Mn1 O11M 2.320(11) . ?
Mn2 N6 2.155(9) 2 ?
Mn2 N6 2.155(9) . ?
Mn2 O1M 2.194(8) 2 ?
Mn2 O1M 2.194(8) . ?
Mn2 O3M 2.232(7) . ?
Mn2 O3M 2.232(7) 2 ?
Cl1 O4 1.420(9) . ?
Cl1 O2 1.434(9) . ?
Cl1 O3 1.434(9) . ?
Cl1 O1 1.457(9) . ?
Cl2 O8 1.413(10) . ?
Cl2 O6 1.465(9) . ?
Cl2 O7 1.466(9) . ?
Cl2 O5 1.521(12) . ?
Cl3 O10 1.385(18) . ?
Cl3 O12 1.416(17) . ?
Cl3 O11 1.424(18) . ?
Cl3 O9 1.479(16) . ?
Cl4 O14 1.366(15) . ?
Cl4 O16 1.419(15) . ?
Cl4 O13 1.450(14) . ?
Cl4 O15 1.451(18) . ?
O1M C2M 1.460(13) . ?
O3M C4M 1.351(14) . ?
O7M C8M 1.66(2) . ?
O11M C12M 1.53(2) . ?
O13M C14M 1.358(19) . ?
O15M C16M 1.50(2) . ?
O1S C1S 1.369(18) . ?
O2S C2S 1.491(17) . ?
O3S C3S 1.43(2) . ?
C4S O4S 1.400(18) . ?
O5S C5S 1.38(2) . ?
O6S C6S 1.331(18) . ?
O7S C7S 1.50(3) . ?
O8S C8S 1.447(18) . ?
O9S C9S 1.49(4) . ?
O10S C10S 1.406(17) . ?
C11S O11S 1.57(2) . ?
N1 C1 1.179(12) . ?
N2 C2 1.137(13) . ?
N3 C3 1.160(12) . ?
N4 C4 1.192(13) . ?
N5 C5 1.165(12) . ?
N6 C6 1.177(12) . ?
N7 C7 1.159(12) . ?
N8 C8 1.201(12) . ?
N9 C9 1.167(13) . ?
N10 C10 1.203(12) . ?
N11 C11 1.150(12) . ?
N13 C37 1.355(14) . ?
N13 C48 1.366(13) . ?
N14 C46 1.308(14) . ?
N14 C47 1.343(15) . ?
N15 C49 1.342(13) . ?
N15 C60 1.359(15) . ?
N16 C58 1.347(13) . ?
N16 C59 1.350(13) . ?
N17 C72 1.361(13) . ?
N17 C61 1.379(13) . ?
N18 C71 1.337(14) . ?
N18 C70 1.357(13) . ?
N19 C73 1.306(15) . ?
N19 C84 1.373(14) . ?
N20 C82 1.324(13) . ?
N20 C83 1.366(12) . ?
N21 C85 1.338(13) . ?
N21 C96 1.383(13) . ?
N22 C95 1.323(13) . ?
N22 C94 1.336(14) . ?
N23 C97 1.359(13) . ?
N23 C108 1.368(14) . ?
N24 C106 1.311(13) . ?
N24 C107 1.359(13) . ?
N109 C110 1.149(13) . ?
N109 Mn1 2.150(10) 2_566 ?
C13 C38 1.536(17) . ?
C14 C39 1.554(17) . ?
C15 C44 1.565(17) . ?
C16 C45 1.499(18) . ?
C17 C50 1.479(17) . ?
C18 C51 1.621(19) . ?
C19 C56 1.548(18) . ?
C20 C57 1.506(15) . ?
C21 C62 1.521(16) . ?
C22 C63 1.570(18) . ?
C23 C68 1.564(19) . ?
C24 C69 1.472(16) . ?
C25 C74 1.56(2) . ?
C26 C75 1.516(18) . ?
C27 C80 1.549(16) . ?
C28 C81 1.552(17) . ?
C29 C86 1.535(15) . ?
C30 C87 1.505(15) . ?
C31 C92 1.546(17) . ?
C32 C93 1.472(17) . ?
C33 C98 1.502(17) . ?
C34 C99 1.548(16) . ?
C35 C104 1.543(17) . ?
C36 C105 1.488(17) . ?
C37 C38 1.449(16) . ?
C38 C39 1.375(16) . ?
C39 C40 1.408(18) . ?
C40 C48 1.433(17) . ?
C40 C41 1.463(18) . ?
C41 C42 1.338(19) . ?
C42 C43 1.48(2) . ?
C43 C44 1.387(18) . ?
C43 C47 1.434(15) . ?
C44 C45 1.399(18) . ?
C45 C46 1.426(16) . ?
C47 C48 1.478(17) . ?
C49 C50 1.394(16) . ?
C50 C51 1.40(2) . ?
C51 C52 1.44(2) . ?
C52 C60 1.413(16) . ?
C52 C53 1.46(2) . ?
C53 C54 1.333(18) . ?
C54 C55 1.487(17) . ?
C55 C56 1.370(17) . ?
C55 C59 1.402(16) . ?
C56 C57 1.393(16) . ?
C57 C58 1.414(15) . ?
C59 C60 1.426(15) . ?
C61 C62 1.379(15) . ?
C62 C63 1.368(16) . ?
C63 C64 1.419(17) . ?
C64 C72 1.401(17) . ?
C64 C65 1.478(18) . ?
C65 C66 1.390(19) . ?
C66 C67 1.47(2) . ?
C67 C68 1.388(18) . ?
C67 C71 1.396(16) . ?
C68 C69 1.415(19) . ?
C69 C70 1.394(15) . ?
C71 C72 1.453(16) . ?
C73 C74 1.418(17) . ?
C74 C75 1.42(2) . ?
C75 C76 1.400(18) . ?
C76 C77 1.400(18) . ?
C76 C84 1.405(15) . ?
C77 C78 1.37(2) . ?
C78 C79 1.476(17) . ?
C79 C83 1.415(15) . ?
C79 C80 1.435(17) . ?
C80 C81 1.398(16) . ?
C81 C82 1.405(15) . ?
C83 C84 1.438(16) . ?
C85 C86 1.430(14) . ?
C86 C87 1.422(15) . ?
C87 C88 1.406(15) . ?
C88 C96 1.419(15) . ?
C88 C89 1.449(15) . ?
C89 C90 1.308(16) . ?
C90 C91 1.519(17) . ?
C91 C92 1.391(16) . ?
C91 C95 1.420(15) . ?
C92 C93 1.393(17) . ?
C93 C94 1.429(16) . ?
C95 C96 1.460(15) . ?
C97 C98 1.391(15) . ?
C98 C99 1.400(17) . ?
C99 C100 1.428(17) . ?
C100 C108 1.428(16) . ?
C100 C101 1.454(17) . ?
C101 C102 1.430(19) . ?
C102 C103 1.407(16) . ?
C103 C107 1.421(15) . ?
C103 C104 1.432(17) . ?
C104 C105 1.398(16) . ?
C105 C106 1.446(15) . ?
C107 C108 1.451(15) . ?
